data_2243934
loop_
_publ_author_name
'Poirot, Alexandre'
'Saffon-Merceron, Nathalie'
'Leygue, Nadine'
'Benoist, Eric'
'Fery-Forgues, Suzanne'

_publ_section_title
;
 Crystal structure of methyl 1,3-benzoxazole-2-carboxylate
;
_journal_coeditor_code DJ2033
_journal_issue 11
_journal_name_full 'Acta Crystallographica Section E'
_journal_page_first
;
;
_journal_paper_doi 10.1107/S2056989021010094
_journal_volume 77
_journal_year 2021
_chemical_formula_iupac 'C9 H7 N O3'
_chemical_formula_moiety 'C9 H7 N O3'
_chemical_formula_sum 'C9 H7 N O3'
_chemical_formula_weight 177.16
_chemical_name_systematic
;
Methyl 1,3-benzoxazole-2-carboxylate
;
_space_group_crystal_system monoclinic
_space_group_IT_number 4
_space_group_name_Hall 'P 2yb'
_space_group_name_H-M_alt 'P 1 21 1'
_atom_sites_solution_hydrogens geom
_atom_sites_solution_primary dual
_audit_creation_method SHELXL-2018/3
_cell_angle_alpha 90
_cell_angle_beta 95.1319(16)
_cell_angle_gamma 90
_cell_formula_units_Z 2
_cell_length_a 6.8165(3)
_cell_length_b 4.4676(2)
_cell_length_c 13.2879(6)
_cell_measurement_reflns_used 6695
_cell_measurement_temperature 193(2)
_cell_measurement_theta_max 28.20
_cell_measurement_theta_min 3.25
_cell_volume 403.04(3)
_computing_cell_refinement
;
SAINT (Bruker, 2018)
;
_computing_data_collection
;
APEX3 (Bruker, 2018)
;
_computing_data_reduction
;
SAINT (Bruker, 2018)
;
_computing_molecular_graphics
;
SHELXTL (Sheldrick, 2008) and Mercury (Macrae <i>et al</i>,
2020)
;
_computing_publication_material
;
Platon (Spek 2020) and publCIF (Westrip 2010)
;
_computing_structure_refinement
;
<i>SHELXL2018/3</i> (Sheldrick, 2015b)
;
_computing_structure_solution
;
SHELXT (Sheldrick, 2015a)
;
_diffrn_ambient_temperature 193(2)
_diffrn_measured_fraction_theta_full 0.982
_diffrn_measured_fraction_theta_max 0.987
_diffrn_measurement_device_type 'Bruker D8-Venture Photon III detector'
_diffrn_measurement_method 'Phi and omega scans'
_diffrn_radiation_type MoK\a
_diffrn_radiation_wavelength 0.71073
_diffrn_reflns_av_R_equivalents 0.0217
_diffrn_reflns_av_unetI/netI 0.0176
_diffrn_reflns_limit_h_max 9
_diffrn_reflns_limit_h_min -8
_diffrn_reflns_limit_k_max 5
_diffrn_reflns_limit_k_min -5
_diffrn_reflns_limit_l_max 17
_diffrn_reflns_limit_l_min -17
_diffrn_reflns_number 9084
_diffrn_reflns_theta_full 25.242
_diffrn_reflns_theta_max 28.285
_diffrn_reflns_theta_min 3.248
_diffrn_source 'Fine-focus sealed tube'
_exptl_absorpt_coefficient_mu 0.112
_exptl_absorpt_correction_T_max 0.7457
_exptl_absorpt_correction_T_min 0.6976
_exptl_absorpt_correction_type multi-scan
_exptl_absorpt_process_details
;
(SADABS; Krause <i>et al.</i>,  2015)
;
_exptl_crystal_colour colourless
_exptl_crystal_density_diffrn 1.460
_exptl_crystal_description plate
_exptl_crystal_F_000 184
_exptl_crystal_size_max 0.400
_exptl_crystal_size_mid 0.300
_exptl_crystal_size_min 0.100
_refine_diff_density_max 0.196
_refine_diff_density_min -0.156
_refine_ls_extinction_method none
_refine_ls_goodness_of_fit_ref 1.100
_refine_ls_hydrogen_treatment constr
_refine_ls_matrix_type full
_refine_ls_number_parameters 119
_refine_ls_number_reflns 1954
_refine_ls_number_restraints 1
_refine_ls_restrained_S_all 1.099
_refine_ls_R_factor_all 0.0319
_refine_ls_R_factor_gt 0.0299
_refine_ls_shift/su_max 0.000
_refine_ls_shift/su_mean 0.000
_refine_ls_structure_factor_coef Fsqd
_refine_ls_weighting_details 'w=1/[\s^2^(Fo^2^)+(0.0432P)^2^+0.0403P] where P=(Fo^2^+2Fc^2^)/3'
_refine_ls_weighting_scheme calc
_refine_ls_wR_factor_gt 0.0749
_refine_ls_wR_factor_ref 0.0767
_reflns_number_gt 1860
_reflns_number_total 1954
_reflns_threshold_expression 'I > 2\s(I)'
_cod_data_source_file dj2033sup1.cif
_cod_data_source_block I
_cod_original_sg_symbol_H-M 'P 21'
_cod_database_code 2243934
_shelx_space_group_comment
;
The symmetry employed for this shelxl refinement is uniquely defined
by the following loop, which should always be used as a source of
symmetry information in preference to the above space-group names.
They are only intended as comments.
;
_shelx_estimated_absorpt_t_min 0.957
_shelx_estimated_absorpt_t_max 0.989

loop_
_space_group_symop_operation_xyz
'x, y, z'
'-x, y+1/2, -z'

loop_
_atom_site_type_symbol
_atom_site_label
_atom_site_fract_x
_atom_site_fract_y
_atom_site_fract_z
_atom_site_U_iso_or_equiv
_atom_site_adp_type
_atom_site_calc_flag
_atom_site_occupancy
_atom_site_disorder_assembly
_atom_site_disorder_group
O O1 0.25255(16) 0.3885(3) 0.69933(9) 0.0329(3) Uani d 1 . .
O O2 0.43981(19) -0.0004(3) 0.57993(9) 0.0382(3) Uani d 1 . .
O O3 0.73220(17) 0.2017(3) 0.63833(9) 0.0341(3) Uani d 1 . .
N N1 0.54541(19) 0.5493(3) 0.77177(10) 0.0277(3) Uani d 1 . .
C C1 0.4528(2) 0.3789(4) 0.70473(12) 0.0296(3) Uani d 1 . .
C C2 0.5378(2) 0.1703(4) 0.63294(12) 0.0297(3) Uani d 1 . .
C C3 0.8319(3) 0.0125(4) 0.57015(13) 0.0381(4) Uani d 1 . .
H H3A 0.794777 -0.196824 0.579791 0.057 Uiso calc 1 . .
H H3B 0.974729 0.034297 0.584461 0.057 Uiso calc 1 . .
H H3C 0.793506 0.072127 0.500188 0.057 Uiso calc 1 . .
C C4 0.2149(2) 0.5919(4) 0.77264(12) 0.0291(3) Uani d 1 . .
C C5 0.3947(2) 0.6919(4) 0.81779(11) 0.0273(3) Uani d 1 . .
C C6 0.4014(2) 0.9009(4) 0.89607(13) 0.0347(4) Uani d 1 . .
H H6 0.522730 0.971603 0.928121 0.042 Uiso calc 1 . .
C C7 0.2220(3) 0.9998(4) 0.92465(14) 0.0401(4) Uani d 1 . .
H H7 0.220300 1.141802 0.977785 0.048 Uiso calc 1 . .
C C8 0.0429(3) 0.8959(5) 0.87719(15) 0.0406(4) Uani d 1 . .
H H8 -0.076652 0.971435 0.898830 0.049 Uiso calc 1 . .
C C9 0.0342(2) 0.6878(5) 0.80018(14) 0.0370(4) Uani d 1 . .
H H9 -0.087048 0.615698 0.768384 0.044 Uiso calc 1 . .

loop_
_atom_site_aniso_label
_atom_site_aniso_U_11
_atom_site_aniso_U_22
_atom_site_aniso_U_33
_atom_site_aniso_U_12
_atom_site_aniso_U_13
_atom_site_aniso_U_23
O1 0.0259(5) 0.0362(6) 0.0359(6) -0.0064(5) -0.0013(4) 0.0001(5)
O2 0.0406(6) 0.0349(6) 0.0380(6) -0.0087(5) -0.0024(5) -0.0035(5)
O3 0.0315(6) 0.0342(6) 0.0364(6) -0.0025(5) 0.0009(4) -0.0061(5)
N1 0.0241(6) 0.0274(6) 0.0312(6) -0.0017(5) 0.0008(4) 0.0002(5)
C1 0.0288(7) 0.0286(7) 0.0311(7) -0.0048(6) 0.0007(6) 0.0048(6)
C2 0.0329(8) 0.0264(7) 0.0292(7) -0.0042(6) -0.0006(6) 0.0039(6)
C3 0.0384(9) 0.0380(10) 0.0381(8) 0.0030(8) 0.0047(7) -0.0042(8)
C4 0.0259(7) 0.0305(8) 0.0308(7) -0.0049(6) 0.0010(5) 0.0063(6)
C5 0.0233(7) 0.0278(7) 0.0306(7) -0.0019(6) 0.0013(5) 0.0057(6)
C6 0.0311(8) 0.0357(8) 0.0366(8) -0.0030(7) -0.0006(6) -0.0014(7)
C7 0.0438(10) 0.0370(9) 0.0407(9) 0.0020(8) 0.0096(7) -0.0015(8)
C8 0.0302(8) 0.0431(10) 0.0505(10) 0.0040(8) 0.0146(7) 0.0107(9)
C9 0.0220(7) 0.0429(9) 0.0461(9) -0.0035(7) 0.0032(6) 0.0104(8)

loop_
_atom_type_symbol
_atom_type_description
_atom_type_scat_dispersion_real
_atom_type_scat_dispersion_imag
_atom_type_scat_source
C C 0.0033 0.0016 'International Tables Vol C Tables 4.2.6.8 and 6.1.1.4'
H H 0.0000 0.0000 'International Tables Vol C Tables 4.2.6.8 and 6.1.1.4'
N N 0.0061 0.0033 'International Tables Vol C Tables 4.2.6.8 and 6.1.1.4'
O O 0.0106 0.0060 'International Tables Vol C Tables 4.2.6.8 and 6.1.1.4'

loop_
_geom_angle_atom_site_label_1
_geom_angle_atom_site_label_2
_geom_angle_atom_site_label_3
_geom_angle_site_symmetry_1
_geom_angle_site_symmetry_3
_geom_angle
_geom_angle_publ_flag
C1 O1 C4 . . 103.51(12) ?
C2 O3 C3 . . 115.17(14) ?
C1 N1 C5 . . 103.74(13) ?
N1 C1 O1 . . 116.33(15) ?
N1 C1 C2 . . 128.06(14) ?
O1 C1 C2 . . 115.61(13) ?
O2 C2 O3 . . 126.82(17) ?
O2 C2 C1 . . 123.11(16) ?
O3 C2 C1 . . 110.07(14) ?
O3 C3 H3A . . 109.5 ?
O3 C3 H3B . . 109.5 ?
H3A C3 H3B . . 109.5 ?
O3 C3 H3C . . 109.5 ?
H3A C3 H3C . . 109.5 ?
H3B C3 H3C . . 109.5 ?
O1 C4 C9 . . 128.30(15) ?
O1 C4 C5 . . 107.78(14) ?
C9 C4 C5 . . 123.92(17) ?
C4 C5 N1 . . 108.64(15) ?
C4 C5 C6 . . 120.36(15) ?
N1 C5 C6 . . 131.00(14) ?
C7 C6 C5 . . 116.58(16) ?
C7 C6 H6 . . 121.7 ?
C5 C6 H6 . . 121.7 ?
C6 C7 C8 . . 121.71(18) ?
C6 C7 H7 . . 119.1 ?
C8 C7 H7 . . 119.1 ?
C9 C8 C7 . . 122.32(17) ?
C9 C8 H8 . . 118.8 ?
C7 C8 H8 . . 118.8 ?
C8 C9 C4 . . 115.10(16) ?
C8 C9 H9 . . 122.4 ?
C4 C9 H9 . . 122.4 ?

loop_
_geom_bond_atom_site_label_1
_geom_bond_atom_site_label_2
_geom_bond_site_symmetry_2
_geom_bond_distance
_geom_bond_publ_flag
O1 C1 . 1.3610(19) ?
O1 C4 . 1.373(2) ?
O2 C2 . 1.200(2) ?
O3 C2 . 1.3281(19) ?
O3 C3 . 1.452(2) ?
N1 C1 . 1.293(2) ?
N1 C5 . 1.395(2) ?
C1 C2 . 1.488(2) ?
C3 H3A . 0.9800 ?
C3 H3B . 0.9800 ?
C3 H3C . 0.9800 ?
C4 C9 . 1.384(2) ?
C4 C5 . 1.390(2) ?
C5 C6 . 1.395(2) ?
C6 C7 . 1.385(3) ?
C6 H6 . 0.9500 ?
C7 C8 . 1.402(3) ?
C7 H7 . 0.9500 ?
C8 C9 . 1.380(3) ?
C8 H8 . 0.9500 ?
C9 H9 . 0.9500 ?

loop_
_geom_hbond_atom_site_label_D
_geom_hbond_atom_site_label_H
_geom_hbond_atom_site_label_A
_geom_hbond_site_symmetry_D
_geom_hbond_site_symmetry_H
_geom_hbond_site_symmetry_A
_geom_hbond_distance_DH
_geom_hbond_distance_HA
_geom_hbond_distance_DA
_geom_hbond_angle_DHA
_geom_hbond_publ_flag
C9 H9 N1 1_555 1_555 1_455 0.95 2.53 3.377(2) 149 yes
C3 H3C O2 1_555 1_555 2_656 0.98 2.65 3.389(2) 133 yes

loop_
_geom_torsion_atom_site_label_1
_geom_torsion_atom_site_label_2
_geom_torsion_atom_site_label_3
_geom_torsion_atom_site_label_4
_geom_torsion_site_symmetry_1
_geom_torsion_site_symmetry_2
_geom_torsion_site_symmetry_3
_geom_torsion_site_symmetry_4
_geom_torsion
_geom_torsion_publ_flag
C5 N1 C1 O1 . . . . 0.05(19) ?
C5 N1 C1 C2 . . . . -179.34(15) ?
C4 O1 C1 N1 . . . . 0.03(18) ?
C4 O1 C1 C2 . . . . 179.50(13) ?
C3 O3 C2 O2 . . . . 1.7(2) ?
C3 O3 C2 C1 . . . . -178.99(13) ?
N1 C1 C2 O2 . . . . 172.61(18) ?
O1 C1 C2 O2 . . . . -6.8(2) ?
N1 C1 C2 O3 . . . . -6.7(2) ?
O1 C1 C2 O3 . . . . 173.92(14) ?
C1 O1 C4 C9 . . . . -179.89(17) ?
C1 O1 C4 C5 . . . . -0.10(16) ?
O1 C4 C5 N1 . . . . 0.14(17) ?
C9 C4 C5 N1 . . . . 179.93(15) ?
O1 C4 C5 C6 . . . . -179.61(14) ?
C9 C4 C5 C6 . . . . 0.2(2) ?
C1 N1 C5 C4 . . . . -0.11(17) ?
C1 N1 C5 C6 . . . . 179.60(17) ?
C4 C5 C6 C7 . . . . -0.2(2) ?
N1 C5 C6 C7 . . . . -179.92(16) ?
C5 C6 C7 C8 . . . . -0.1(3) ?
C6 C7 C8 C9 . . . . 0.6(3) ?
C7 C8 C9 C4 . . . . -0.6(3) ?
O1 C4 C9 C8 . . . . 180.00(16) ?
C5 C4 C9 C8 . . . . 0.2(3) ?

_cod_database_fobs_code 2243934
